data_4309795
loop_
_publ_author_name
'H. V. Rasika Dias'
'Xiaoyu Wang'
'Himashinie V. K. Diyabalanage'

_publ_contact_author_address
;Department of Chemistry and Biochemistry
The University of Texas at Arlington
Arlington, Texas 76019-0065, USA
;
_publ_contact_author_email dias@uta.edu
_publ_contact_author_fax 817-272-3808
_publ_contact_author_name 'Prof. H. V. R. Dias'
_publ_contact_author_phone 817-272-3813
_publ_section_title
;
Fluorinated Tris(pyrazolyl)borate Ligands without the Problematic Hydride
Moiety: Isolation of Copper(I) Ethylene and Copper(I)-Tin(II) Complexes
Using [MeB(3-(CF3)Pz)3]-
;
_journal_name_full 'Inorganic Chemistry'
_journal_page_first 7322
_journal_page_last 7324
_journal_paper_doi 10.1021/ic0513235
_journal_volume 44
_journal_year 2005
_chemical_formula_sum 'C41 H36 B Cl Cu F9 N8 Sn'
_chemical_formula_weight 1040.27
_chemical_name_common '[MeB(3-(CF3)Pz)3]CuSnCl[(Bn)2ATI]-Tol'
_chemical_name_systematic
; 
 ? 
;
_space_group_IT_number 2
_symmetry_cell_setting triclinic
_symmetry_space_group_name_Hall '-P 1'
_symmetry_space_group_name_H-M 'P -1'
_atom_sites_solution_hydrogens geom
_atom_sites_solution_primary direct
_atom_sites_solution_secondary difmap
_audit_creation_method SHELXL-97
_cell_angle_alpha 100.8600(10)
_cell_angle_beta 94.2650(10)
_cell_angle_gamma 114.6530(10)
_cell_formula_units_Z 2
_cell_length_a 12.0545(5)
_cell_length_b 13.3731(5)
_cell_length_c 14.7826(6)
_cell_measurement_reflns_used 7677
_cell_measurement_temperature 100(2)
_cell_measurement_theta_max 28.30
_cell_measurement_theta_min 2.33
_cell_volume 2095.58(15)
_computing_cell_refinement 'Bruker SMART'
_computing_data_collection 'Bruker SMART'
_computing_data_reduction 'Bruker SAINT'
_computing_molecular_graphics 'Bruker SHELXTL'
_computing_publication_material 'Bruker SHELXTL'
_computing_structure_refinement 'SHELXL-97 (Sheldrick, 1997)'
_computing_structure_solution 'SHELXS-97 (Sheldrick, 1990)'
_diffrn_ambient_temperature 100(2)
_diffrn_measured_fraction_theta_full 0.982
_diffrn_measured_fraction_theta_max 0.982
_diffrn_measurement_device_type 'CCD area detector'
_diffrn_measurement_method 'phi and omega scans'
_diffrn_radiation_monochromator graphite
_diffrn_radiation_source 'fine-focus sealed tube'
_diffrn_radiation_type MoK\a
_diffrn_radiation_wavelength 0.71073
_diffrn_reflns_av_R_equivalents 0.0155
_diffrn_reflns_av_sigmaI/netI 0.0218
_diffrn_reflns_limit_h_max 14
_diffrn_reflns_limit_h_min -14
_diffrn_reflns_limit_k_max 16
_diffrn_reflns_limit_k_min -16
_diffrn_reflns_limit_l_max 17
_diffrn_reflns_limit_l_min -17
_diffrn_reflns_number 16100
_diffrn_reflns_theta_full 25.50
_diffrn_reflns_theta_max 25.50
_diffrn_reflns_theta_min 1.89
_exptl_absorpt_coefficient_mu 1.249
_exptl_absorpt_correction_T_max 0.9288
_exptl_absorpt_correction_T_min 0.8242
_exptl_absorpt_correction_type none
_exptl_absorpt_process_details SADABS
_exptl_crystal_colour yellow
_exptl_crystal_density_diffrn 1.649
_exptl_crystal_density_meas 0
_exptl_crystal_density_method 'not measured'
_exptl_crystal_description parallelpiped
_exptl_crystal_F_000 1040
_exptl_crystal_size_max 0.16
_exptl_crystal_size_mid 0.11
_exptl_crystal_size_min 0.06
_refine_diff_density_max 0.585
_refine_diff_density_min -0.525
_refine_diff_density_rms 0.090
_refine_ls_extinction_method none
_refine_ls_goodness_of_fit_ref 1.122
_refine_ls_hydrogen_treatment mixed
_refine_ls_matrix_type full
_refine_ls_number_parameters 561
_refine_ls_number_reflns 7669
_refine_ls_number_restraints 0
_refine_ls_restrained_S_all 1.122
_refine_ls_R_factor_all 0.0316
_refine_ls_R_factor_gt 0.0268
_refine_ls_shift/su_max 0.002
_refine_ls_shift/su_mean 0.000
_refine_ls_structure_factor_coef Fsqd
_refine_ls_weighting_details 'calc w=1/[\s^2^(Fo^2^)+(0.0162P)^2^+4.8614P] where P=(Fo^2^+2Fc^2^)/3'
_refine_ls_weighting_scheme calc
_refine_ls_wR_factor_gt 0.0625
_refine_ls_wR_factor_ref 0.0729
_reflns_number_gt 7036
_reflns_number_total 7669
_reflns_threshold_expression >2sigma(I)
_cod_data_source_file ic0513235si20050803_023317_1.cif
_cod_data_source_block dias231s
_cod_depositor_comments
;
The following automatic conversions were performed:
'_symmetry_cell_setting' value 'Triclinic' changed to 'triclinic'
according to '/home/saulius/struct/CIF-dictionaries/cif_core.dic'
dictionary named 'cif_core.dic' version 2.4.1 from 2010-06-29.

Automatic conversion script
Id: cif_fix_enum 1527 2010-12-29 10:47:43Z saulius 
;
_cod_original_cell_volume 2095.58(14)
_cod_database_code 4309795

loop_
_symmetry_equiv_pos_as_xyz
'x, y, z'
'-x, -y, -z'

loop_
_atom_site_label
_atom_site_type_symbol
_atom_site_fract_x
_atom_site_fract_y
_atom_site_fract_z
_atom_site_U_iso_or_equiv
_atom_site_adp_type
_atom_site_occupancy
_atom_site_symmetry_multiplicity
_atom_site_calc_flag
_atom_site_refinement_flags
_atom_site_disorder_assembly
_atom_site_disorder_group
Cu Cu 0.82652(3) 0.47146(3) 0.23022(2) 0.01958(9) Uani 1 1 d . . .
Cl Cl 0.52802(7) 0.55898(6) 0.21325(6) 0.02876(17) Uani 1 1 d . . .
Sn Sn 0.603380(17) 0.416485(16) 0.200262(13) 0.01770(6) Uani 1 1 d . . .
N1 N 1.0682(2) 0.5967(2) 0.18536(18) 0.0240(5) Uani 1 1 d . . .
N2 N 0.9471(2) 0.5683(2) 0.15374(17) 0.0219(5) Uani 1 1 d . . .
N3 N 1.0627(2) 0.5875(2) 0.35532(18) 0.0224(5) Uani 1 1 d . . .
N4 N 0.9425(2) 0.5671(2) 0.35573(17) 0.0210(5) Uani 1 1 d . . .
N5 N 1.0374(2) 0.4166(2) 0.23472(17) 0.0226(5) Uani 1 1 d . . .
N6 N 0.9115(2) 0.3606(2) 0.22639(17) 0.0198(5) Uani 1 1 d . . .
N7 N 0.4757(2) 0.2995(2) 0.08107(16) 0.0191(5) Uani 1 1 d . . .
N8 N 0.4531(2) 0.3100(2) 0.25488(16) 0.0196(5) Uani 1 1 d . . .
B B 1.1077(3) 0.5493(3) 0.2638(3) 0.0258(7) Uani 1 1 d . . .
C1 C 0.9494(3) 0.6230(3) 0.0866(2) 0.0245(6) Uani 1 1 d . . .
C2 C 1.0693(3) 0.6863(3) 0.0733(2) 0.0314(7) Uani 1 1 d . . .
H2 H 1.0950 0.7320 0.0298 0.038 Uiso 1 1 calc R . .
C3 C 1.1420(3) 0.6674(3) 0.1374(2) 0.0300(7) Uani 1 1 d . . .
H3 H 1.2298 0.6989 0.1467 0.036 Uiso 1 1 calc R . .
C4 C 0.8335(3) 0.6110(3) 0.0328(2) 0.0283(7) Uani 1 1 d . . .
C5 C 0.9368(3) 0.6071(2) 0.4443(2) 0.0226(6) Uani 1 1 d . . .
C6 C 1.0516(3) 0.6538(3) 0.5019(2) 0.0283(7) Uani 1 1 d . . .
H6 H 1.0717 0.6879 0.5671 0.034 Uiso 1 1 calc R . .
C7 C 1.1294(3) 0.6394(3) 0.4426(2) 0.0290(7) Uani 1 1 d . . .
H7 H 1.2154 0.6620 0.4600 0.035 Uiso 1 1 calc R . .
C8 C 0.8171(3) 0.5990(3) 0.4701(2) 0.0284(7) Uani 1 1 d . . .
C9 C 0.8860(3) 0.2512(2) 0.2118(2) 0.0213(6) Uani 1 1 d . . .
C10 C 0.9924(3) 0.2346(3) 0.2087(2) 0.0274(7) Uani 1 1 d . . .
H10 H 0.9985 0.1649 0.1986 0.033 Uiso 1 1 calc R . .
C11 C 1.0862(3) 0.3417(3) 0.2238(2) 0.0252(7) Uani 1 1 d . . .
H11 H 1.1717 0.3603 0.2262 0.030 Uiso 1 1 calc R . .
C12 C 0.7591(3) 0.1633(3) 0.2088(2) 0.0230(6) Uani 1 1 d . . .
C13 C 1.2533(3) 0.5914(3) 0.2815(2) 0.0312(7) Uani 1 1 d . . .
H13A H 1.2790 0.5659 0.2237 0.047 Uiso 1 1 calc R . .
H13B H 1.2758 0.5599 0.3306 0.047 Uiso 1 1 calc R . .
H13C H 1.2949 0.6744 0.3011 0.047 Uiso 1 1 calc R . .
C14 C 0.3715(3) 0.2167(2) 0.0950(2) 0.0195(6) Uani 1 1 d . . .
C15 C 0.2813(3) 0.1360(3) 0.0188(2) 0.0254(7) Uani 1 1 d . . .
H15 H 0.2991 0.1496 -0.0404 0.030 Uiso 1 1 calc R . .
C16 C 0.1723(3) 0.0412(3) 0.0142(2) 0.0293(7) Uani 1 1 d . . .
H16 H 0.1295 -0.0004 -0.0473 0.035 Uiso 1 1 calc R . .
C17 C 0.1155(3) -0.0031(3) 0.0848(2) 0.0288(7) Uani 1 1 d . . .
H17 H 0.0419 -0.0723 0.0665 0.035 Uiso 1 1 calc R . .
C18 C 0.1560(3) 0.0442(3) 0.1793(2) 0.0283(7) Uani 1 1 d . . .
H18 H 0.1049 0.0035 0.2184 0.034 Uiso 1 1 calc R . .
C19 C 0.2601(3) 0.1423(3) 0.2262(2) 0.0253(6) Uani 1 1 d . . .
H19 H 0.2652 0.1594 0.2922 0.030 Uiso 1 1 calc R . .
C20 C 0.3595(3) 0.2212(2) 0.1943(2) 0.0200(6) Uani 1 1 d . . .
C21 C 0.4963(3) 0.3112(3) -0.0138(2) 0.0245(6) Uani 1 1 d . . .
H21A H 0.5667 0.3858 -0.0091 0.029 Uiso 1 1 calc R . .
H21B H 0.4220 0.3109 -0.0474 0.029 Uiso 1 1 calc R . .
C22 C 0.5232(3) 0.2195(2) -0.0719(2) 0.0194(6) Uani 1 1 d . . .
C23 C 0.4917(3) 0.1906(3) -0.1683(2) 0.0246(6) Uani 1 1 d . . .
H23 H 0.4508 0.2263 -0.1977 0.030 Uiso 1 1 calc R . .
C24 C 0.5192(3) 0.1098(3) -0.2225(2) 0.0282(7) Uani 1 1 d . . .
H24 H 0.4968 0.0905 -0.2887 0.034 Uiso 1 1 calc R . .
C25 C 0.5791(3) 0.0576(3) -0.1806(2) 0.0271(7) Uani 1 1 d . . .
H25 H 0.5993 0.0033 -0.2177 0.033 Uiso 1 1 calc R . .
C26 C 0.6092(3) 0.0848(3) -0.0849(2) 0.0320(7) Uani 1 1 d . . .
H26 H 0.6492 0.0483 -0.0556 0.038 Uiso 1 1 calc R . .
C27 C 0.5816(3) 0.1650(3) -0.0310(2) 0.0307(7) Uani 1 1 d . . .
H27 H 0.6029 0.1831 0.0352 0.037 Uiso 1 1 calc R . .
C28 C 0.4443(3) 0.3386(3) 0.3541(2) 0.0227(6) Uani 1 1 d . . .
H28A H 0.3591 0.3292 0.3585 0.027 Uiso 1 1 calc R . .
H28B H 0.5014 0.4196 0.3808 0.027 Uiso 1 1 calc R . .
C29 C 0.4740(3) 0.2692(2) 0.4135(2) 0.0207(6) Uani 1 1 d . . .
C30 C 0.5342(3) 0.2034(2) 0.3830(2) 0.0221(6) Uani 1 1 d . . .
H30 H 0.5555 0.1992 0.3223 0.026 Uiso 1 1 calc R . .
C31 C 0.5634(3) 0.1441(2) 0.4404(2) 0.0231(6) Uani 1 1 d . . .
H31 H 0.6044 0.0994 0.4188 0.028 Uiso 1 1 calc R . .
C32 C 0.5332(3) 0.1496(3) 0.5292(2) 0.0264(7) Uani 1 1 d . . .
H32 H 0.5530 0.1086 0.5684 0.032 Uiso 1 1 calc R . .
C33 C 0.4739(3) 0.2154(3) 0.5605(2) 0.0296(7) Uani 1 1 d . . .
H33 H 0.4537 0.2201 0.6216 0.035 Uiso 1 1 calc R . .
C34 C 0.4440(3) 0.2742(3) 0.5030(2) 0.0250(6) Uani 1 1 d . . .
H34 H 0.4026 0.3185 0.5247 0.030 Uiso 1 1 calc R . .
C35 C 0.0849(3) 0.9368(3) 0.3787(3) 0.0367(8) Uani 1 1 d . . .
C36 C -0.0137(4) 0.8421(3) 0.3223(3) 0.0384(8) Uani 1 1 d . . .
H36 H -0.0063 0.7735 0.3033 0.046 Uiso 1 1 calc R . .
C37 C -0.1237(4) 0.8463(3) 0.2930(3) 0.0482(10) Uani 1 1 d . . .
H37 H -0.1913 0.7803 0.2552 0.058 Uiso 1 1 calc R . .
C38 C -0.1351(4) 0.9455(3) 0.3185(3) 0.0442(9) Uani 1 1 d . . .
H38 H -0.2096 0.9488 0.2973 0.053 Uiso 1 1 calc R . .
C39 C -0.0367(4) 1.0406(3) 0.3754(3) 0.0414(9) Uani 1 1 d . . .
H39 H -0.0440 1.1093 0.3936 0.050 Uiso 1 1 calc R . .
C40 C 0.0713(4) 1.0362(3) 0.4058(3) 0.0380(8) Uani 1 1 d . . .
H40 H 0.1375 1.1015 0.4457 0.046 Uiso 1 1 calc R . .
C41 C 0.2043(4) 0.9335(4) 0.4094(3) 0.0539(11) Uani 1 1 d . . .
H41A H 0.2057 0.9195 0.4722 0.081 Uiso 1 1 calc R . .
H41B H 0.2739 1.0062 0.4106 0.081 Uiso 1 1 calc R . .
H41C H 0.2115 0.8725 0.3656 0.081 Uiso 1 1 calc R . .
F1 F 0.74909(18) 0.61368(18) 0.08599(14) 0.0376(5) Uani 1 1 d . . .
F2 F 0.7766(2) 0.51350(19) -0.03254(15) 0.0462(5) Uani 1 1 d . . .
F3 F 0.8564(2) 0.69405(19) -0.01136(16) 0.0474(6) Uani 1 1 d . . .
F4 F 0.73520(18) 0.49338(18) 0.46596(17) 0.0453(5) Uani 1 1 d . . .
F5 F 0.7601(2) 0.6368(2) 0.41384(15) 0.0483(6) Uani 1 1 d . . .
F6 F 0.8330(2) 0.6594(2) 0.55670(14) 0.0536(6) Uani 1 1 d . . .
F7 F 0.67100(15) 0.19705(15) 0.19272(12) 0.0260(4) Uani 1 1 d . . .
F8 F 0.74654(17) 0.13302(16) 0.29087(13) 0.0321(4) Uani 1 1 d . . .
F9 F 0.73010(18) 0.06829(15) 0.14370(14) 0.0374(5) Uani 1 1 d . . .

loop_
_atom_site_aniso_label
_atom_site_aniso_U_11
_atom_site_aniso_U_22
_atom_site_aniso_U_33
_atom_site_aniso_U_23
_atom_site_aniso_U_13
_atom_site_aniso_U_12
Cu 0.01849(18) 0.02143(18) 0.02082(18) 0.00580(14) 0.00424(14) 0.01026(15)
Cl 0.0325(4) 0.0268(4) 0.0378(4) 0.0132(3) 0.0121(3) 0.0201(3)
Sn 0.01859(11) 0.01878(10) 0.01869(11) 0.00595(8) 0.00461(8) 0.01020(8)
N1 0.0177(12) 0.0246(13) 0.0317(14) 0.0099(11) 0.0097(11) 0.0091(11)
N2 0.0203(13) 0.0244(13) 0.0239(13) 0.0082(10) 0.0059(10) 0.0113(11)
N3 0.0162(12) 0.0230(13) 0.0264(13) 0.0055(11) 0.0018(10) 0.0075(10)
N4 0.0192(12) 0.0198(12) 0.0228(13) 0.0028(10) 0.0035(10) 0.0084(10)
N5 0.0193(12) 0.0239(13) 0.0240(13) 0.0047(10) 0.0044(10) 0.0094(11)
N6 0.0177(12) 0.0227(13) 0.0209(12) 0.0055(10) 0.0048(10) 0.0104(10)
N7 0.0240(13) 0.0212(12) 0.0143(12) 0.0028(10) 0.0023(10) 0.0127(11)
N8 0.0210(12) 0.0238(13) 0.0182(12) 0.0089(10) 0.0079(10) 0.0113(11)
B 0.0275(18) 0.0207(17) 0.0291(19) 0.0056(14) 0.0048(15) 0.0107(15)
C1 0.0255(16) 0.0253(15) 0.0279(16) 0.0097(13) 0.0092(13) 0.0140(13)
C2 0.0324(18) 0.0301(17) 0.0386(19) 0.0174(15) 0.0151(15) 0.0150(15)
C3 0.0232(16) 0.0293(17) 0.0395(19) 0.0115(15) 0.0099(14) 0.0112(14)
C4 0.0324(17) 0.0301(17) 0.0308(17) 0.0171(14) 0.0143(14) 0.0163(14)
C5 0.0252(16) 0.0179(14) 0.0243(15) 0.0046(12) 0.0036(12) 0.0095(12)
C6 0.0285(17) 0.0261(16) 0.0248(16) 0.0025(13) 0.0006(13) 0.0090(14)
C7 0.0266(17) 0.0271(16) 0.0299(17) 0.0056(14) -0.0021(13) 0.0103(14)
C8 0.0307(17) 0.0294(17) 0.0229(16) 0.0035(13) 0.0032(13) 0.0125(14)
C9 0.0255(15) 0.0245(15) 0.0163(14) 0.0041(12) 0.0033(12) 0.0135(13)
C10 0.0304(17) 0.0263(16) 0.0309(17) 0.0039(13) 0.0041(14) 0.0188(14)
C11 0.0262(16) 0.0304(17) 0.0261(16) 0.0072(13) 0.0062(13) 0.0188(14)
C12 0.0297(16) 0.0242(15) 0.0199(15) 0.0052(12) 0.0047(12) 0.0166(13)
C13 0.0227(16) 0.0329(18) 0.0371(19) 0.0083(15) 0.0041(14) 0.0116(14)
C14 0.0215(14) 0.0213(14) 0.0236(15) 0.0065(12) 0.0052(12) 0.0161(12)
C15 0.0255(16) 0.0306(17) 0.0242(16) 0.0043(13) 0.0052(13) 0.0172(14)
C16 0.0231(16) 0.0299(17) 0.0323(18) -0.0061(14) -0.0009(13) 0.0158(14)
C17 0.0187(15) 0.0246(16) 0.042(2) 0.0050(14) 0.0020(14) 0.0106(13)
C18 0.0194(15) 0.0277(16) 0.0403(19) 0.0143(14) 0.0046(14) 0.0103(13)
C19 0.0249(16) 0.0298(16) 0.0273(16) 0.0125(13) 0.0055(13) 0.0153(14)
C20 0.0176(14) 0.0202(14) 0.0245(15) 0.0059(12) 0.0020(12) 0.0107(12)
C21 0.0333(17) 0.0256(16) 0.0219(15) 0.0105(13) 0.0095(13) 0.0171(14)
C22 0.0192(14) 0.0211(14) 0.0179(14) 0.0060(11) 0.0058(11) 0.0080(12)
C23 0.0304(17) 0.0240(15) 0.0213(15) 0.0090(12) 0.0060(13) 0.0119(13)
C24 0.0385(18) 0.0260(16) 0.0183(15) 0.0059(12) 0.0088(13) 0.0115(14)
C25 0.0288(17) 0.0217(15) 0.0339(18) 0.0070(13) 0.0132(14) 0.0126(13)
C26 0.0362(19) 0.0374(19) 0.0331(18) 0.0090(15) 0.0042(15) 0.0264(16)
C27 0.0355(18) 0.0415(19) 0.0222(16) 0.0103(14) 0.0037(14) 0.0227(16)
C28 0.0269(16) 0.0228(15) 0.0214(15) 0.0062(12) 0.0096(12) 0.0125(13)
C29 0.0174(14) 0.0245(15) 0.0192(14) 0.0067(12) 0.0040(11) 0.0074(12)
C30 0.0270(16) 0.0218(15) 0.0168(14) 0.0042(12) 0.0056(12) 0.0101(13)
C31 0.0240(15) 0.0219(15) 0.0259(16) 0.0053(12) 0.0079(12) 0.0122(13)
C32 0.0243(16) 0.0306(17) 0.0233(16) 0.0107(13) 0.0009(12) 0.0100(13)
C33 0.0338(18) 0.0424(19) 0.0169(15) 0.0092(14) 0.0093(13) 0.0194(16)
C34 0.0293(16) 0.0297(16) 0.0209(15) 0.0055(13) 0.0068(13) 0.0176(14)
C35 0.040(2) 0.0342(19) 0.042(2) 0.0190(16) 0.0133(16) 0.0177(16)
C36 0.048(2) 0.0259(17) 0.046(2) 0.0143(16) 0.0152(18) 0.0171(16)
C37 0.045(2) 0.039(2) 0.054(3) 0.0165(19) 0.0023(19) 0.0110(18)
C38 0.041(2) 0.045(2) 0.053(2) 0.0183(19) 0.0081(18) 0.0222(19)
C39 0.056(2) 0.034(2) 0.043(2) 0.0135(17) 0.0175(19) 0.0256(19)
C40 0.052(2) 0.0329(19) 0.0336(19) 0.0139(15) 0.0121(17) 0.0196(17)
C41 0.042(2) 0.058(3) 0.071(3) 0.033(2) 0.013(2) 0.023(2)
F1 0.0339(11) 0.0615(14) 0.0351(11) 0.0223(10) 0.0148(9) 0.0318(10)
F2 0.0457(13) 0.0474(13) 0.0409(12) -0.0044(10) -0.0080(10) 0.0249(11)
F3 0.0418(12) 0.0585(14) 0.0578(14) 0.0429(12) 0.0146(10) 0.0241(11)
F4 0.0281(11) 0.0387(12) 0.0666(15) 0.0145(11) 0.0142(10) 0.0105(9)
F5 0.0527(13) 0.0767(16) 0.0477(13) 0.0311(12) 0.0236(11) 0.0497(13)
F6 0.0399(12) 0.0758(17) 0.0284(11) -0.0143(11) 0.0074(9) 0.0206(12)
F7 0.0217(9) 0.0303(10) 0.0277(9) 0.0101(8) 0.0035(7) 0.0119(8)
F8 0.0337(10) 0.0388(11) 0.0309(10) 0.0195(9) 0.0096(8) 0.0173(9)
F9 0.0346(11) 0.0242(10) 0.0423(12) -0.0066(8) 0.0117(9) 0.0077(8)

loop_
_atom_type_symbol
_atom_type_description
_atom_type_scat_dispersion_real
_atom_type_scat_dispersion_imag
_atom_type_scat_source
C C 0.0033 0.0016 'International Tables Vol C Tables 4.2.6.8 and 6.1.1.4'
H H 0.0000 0.0000 'International Tables Vol C Tables 4.2.6.8 and 6.1.1.4'
B B 0.0013 0.0007 'International Tables Vol C Tables 4.2.6.8 and 6.1.1.4'
N N 0.0061 0.0033 'International Tables Vol C Tables 4.2.6.8 and 6.1.1.4'
F F 0.0171 0.0103 'International Tables Vol C Tables 4.2.6.8 and 6.1.1.4'
Cu Cu 0.3201 1.2651 'International Tables Vol C Tables 4.2.6.8 and 6.1.1.4'
Sn Sn -0.6537 1.4246 'International Tables Vol C Tables 4.2.6.8 and 6.1.1.4'
Cl Cl 0.1484 0.1585 'International Tables Vol C Tables 4.2.6.8 and 6.1.1.4'

loop_
_geom_angle_atom_site_label_1
_geom_angle_atom_site_label_2
_geom_angle_atom_site_label_3
_geom_angle
_geom_angle_site_symmetry_1
_geom_angle_site_symmetry_3
_geom_angle_publ_flag
N4 Cu N2 92.71(10) . . ?
N4 Cu N6 88.09(9) . . ?
N2 Cu N6 93.03(9) . . ?
N4 Cu Sn 124.62(7) . . ?
N2 Cu Sn 121.91(7) . . ?
N6 Cu Sn 126.57(7) . . ?
N8 Sn N7 75.51(9) . . ?
N8 Sn Cl 91.91(7) . . ?
N7 Sn Cl 97.85(7) . . ?
N8 Sn Cu 132.54(7) . . ?
N7 Sn Cu 126.23(6) . . ?
Cl Sn Cu 120.55(2) . . ?
C3 N1 N2 109.6(2) . . ?
C3 N1 B 127.9(3) . . ?
N2 N1 B 122.4(2) . . ?
C1 N2 N1 105.4(2) . . ?
C1 N2 Cu 141.3(2) . . ?
N1 N2 Cu 112.97(18) . . ?
C7 N3 N4 110.1(2) . . ?
C7 N3 B 128.3(3) . . ?
N4 N3 B 121.6(2) . . ?
C5 N4 N3 105.5(2) . . ?
C5 N4 Cu 140.0(2) . . ?
N3 N4 Cu 113.95(18) . . ?
C11 N5 N6 110.1(2) . . ?
C11 N5 B 128.1(3) . . ?
N6 N5 B 121.5(2) . . ?
C9 N6 N5 105.0(2) . . ?
C9 N6 Cu 142.4(2) . . ?
N5 N6 Cu 112.27(17) . . ?
C14 N7 C21 120.8(2) . . ?
C14 N7 Sn 117.75(19) . . ?
C21 N7 Sn 121.40(19) . . ?
C20 N8 C28 120.7(2) . . ?
C20 N8 Sn 117.91(19) . . ?
C28 N8 Sn 121.03(19) . . ?
N1 B N5 108.6(3) . . ?
N1 B N3 108.9(2) . . ?
N5 B N3 106.2(2) . . ?
N1 B C13 111.0(3) . . ?
N5 B C13 111.1(3) . . ?
N3 B C13 111.0(3) . . ?
N2 C1 C2 112.0(3) . . ?
N2 C1 C4 121.6(3) . . ?
C2 C1 C4 126.3(3) . . ?
C3 C2 C1 104.0(3) . . ?
C3 C2 H2 128.0 . . ?
C1 C2 H2 128.0 . . ?
N1 C3 C2 109.0(3) . . ?
N1 C3 H3 125.5 . . ?
C2 C3 H3 125.5 . . ?
F3 C4 F2 106.6(3) . . ?
F3 C4 F1 106.7(3) . . ?
F2 C4 F1 105.8(3) . . ?
F3 C4 C1 111.2(3) . . ?
F2 C4 C1 112.6(3) . . ?
F1 C4 C1 113.5(3) . . ?
N4 C5 C6 111.9(3) . . ?
N4 C5 C8 119.9(3) . . ?
C6 C5 C8 128.2(3) . . ?
C7 C6 C5 104.0(3) . . ?
C7 C6 H6 128.0 . . ?
C5 C6 H6 128.0 . . ?
N3 C7 C6 108.6(3) . . ?
N3 C7 H7 125.7 . . ?
C6 C7 H7 125.7 . . ?
F4 C8 F6 107.0(3) . . ?
F4 C8 F5 105.0(3) . . ?
F6 C8 F5 106.8(3) . . ?
F4 C8 C5 113.3(3) . . ?
F6 C8 C5 111.3(3) . . ?
F5 C8 C5 112.9(3) . . ?
N6 C9 C10 111.9(3) . . ?
N6 C9 C12 121.4(3) . . ?
C10 C9 C12 126.4(3) . . ?
C11 C10 C9 104.1(3) . . ?
C11 C10 H10 127.9 . . ?
C9 C10 H10 127.9 . . ?
N5 C11 C10 108.8(3) . . ?
N5 C11 H11 125.6 . . ?
C10 C11 H11 125.6 . . ?
F9 C12 F7 107.2(2) . . ?
F9 C12 F8 106.2(2) . . ?
F7 C12 F8 105.8(2) . . ?
F9 C12 C9 112.4(2) . . ?
F7 C12 C9 113.5(2) . . ?
F8 C12 C9 111.3(2) . . ?
B C13 H13A 109.5 . . ?
B C13 H13B 109.5 . . ?
H13A C13 H13B 109.5 . . ?
B C13 H13C 109.5 . . ?
H13A C13 H13C 109.5 . . ?
H13B C13 H13C 109.5 . . ?
N7 C14 C15 121.0(3) . . ?
N7 C14 C20 114.5(2) . . ?
C15 C14 C20 124.4(3) . . ?
C16 C15 C14 132.2(3) . . ?
C16 C15 H15 113.9 . . ?
C14 C15 H15 113.9 . . ?
C15 C16 C17 130.3(3) . . ?
C15 C16 H16 114.8 . . ?
C17 C16 H16 114.8 . . ?
C18 C17 C16 125.8(3) . . ?
C18 C17 H17 117.1 . . ?
C16 C17 H17 117.1 . . ?
C17 C18 C19 130.0(3) . . ?
C17 C18 H18 115.0 . . ?
C19 C18 H18 115.0 . . ?
C18 C19 C20 132.0(3) . . ?
C18 C19 H19 114.0 . . ?
C20 C19 H19 114.0 . . ?
N8 C20 C19 121.0(3) . . ?
N8 C20 C14 114.1(2) . . ?
C19 C20 C14 124.9(3) . . ?
N7 C21 C22 115.2(2) . . ?
N7 C21 H21A 108.5 . . ?
C22 C21 H21A 108.5 . . ?
N7 C21 H21B 108.5 . . ?
C22 C21 H21B 108.5 . . ?
H21A C21 H21B 107.5 . . ?
C23 C22 C27 118.3(3) . . ?
C23 C22 C21 119.9(3) . . ?
C27 C22 C21 121.8(3) . . ?
C22 C23 C24 120.6(3) . . ?
C22 C23 H23 119.7 . . ?
C24 C23 H23 119.7 . . ?
C25 C24 C23 120.3(3) . . ?
C25 C24 H24 119.9 . . ?
C23 C24 H24 119.9 . . ?
C26 C25 C24 119.4(3) . . ?
C26 C25 H25 120.3 . . ?
C24 C25 H25 120.3 . . ?
C25 C26 C27 120.3(3) . . ?
C25 C26 H26 119.9 . . ?
C27 C26 H26 119.9 . . ?
C26 C27 C22 121.1(3) . . ?
C26 C27 H27 119.5 . . ?
C22 C27 H27 119.5 . . ?
N8 C28 C29 115.5(2) . . ?
N8 C28 H28A 108.4 . . ?
C29 C28 H28A 108.4 . . ?
N8 C28 H28B 108.4 . . ?
C29 C28 H28B 108.4 . . ?
H28A C28 H28B 107.5 . . ?
C30 C29 C34 118.7(3) . . ?
C30 C29 C28 122.2(3) . . ?
C34 C29 C28 119.1(3) . . ?
C31 C30 C29 120.6(3) . . ?
C31 C30 H30 119.7 . . ?
C29 C30 H30 119.7 . . ?
C30 C31 C32 120.3(3) . . ?
C30 C31 H31 119.8 . . ?
C32 C31 H31 119.8 . . ?
C31 C32 C33 119.6(3) . . ?
C31 C32 H32 120.2 . . ?
C33 C32 H32 120.2 . . ?
C34 C33 C32 120.1(3) . . ?
C34 C33 H33 119.9 . . ?
C32 C33 H33 119.9 . . ?
C33 C34 C29 120.7(3) . . ?
C33 C34 H34 119.7 . . ?
C29 C34 H34 119.7 . . ?
C36 C35 C40 118.5(3) . . ?
C36 C35 C41 120.9(3) . . ?
C40 C35 C41 120.6(4) . . ?
C35 C36 C37 120.6(3) . . ?
C35 C36 H36 119.7 . . ?
C37 C36 H36 119.7 . . ?
C38 C37 C36 120.4(4) . . ?
C38 C37 H37 119.8 . . ?
C36 C37 H37 119.8 . . ?
C37 C38 C39 119.2(4) . . ?
C37 C38 H38 120.4 . . ?
C39 C38 H38 120.4 . . ?
C40 C39 C38 120.5(3) . . ?
C40 C39 H39 119.8 . . ?
C38 C39 H39 119.8 . . ?
C39 C40 C35 120.8(4) . . ?
C39 C40 H40 119.6 . . ?
C35 C40 H40 119.6 . . ?
C35 C41 H41A 109.5 . . ?
C35 C41 H41B 109.5 . . ?
H41A C41 H41B 109.5 . . ?
C35 C41 H41C 109.5 . . ?
H41A C41 H41C 109.5 . . ?
H41B C41 H41C 109.5 . . ?

loop_
_geom_bond_atom_site_label_1
_geom_bond_atom_site_label_2
_geom_bond_distance
_geom_bond_site_symmetry_2
_geom_bond_publ_flag
Cu N4 2.064(2) . ?
Cu N2 2.072(2) . ?
Cu N6 2.120(2) . ?
Cu Sn 2.4540(4) . ?
Cl Sn 2.4137(7) . ?
Sn N8 2.112(2) . ?
Sn N7 2.114(2) . ?
N1 C3 1.354(4) . ?
N1 N2 1.366(3) . ?
N1 B 1.555(4) . ?
N2 C1 1.334(4) . ?
N3 C7 1.355(4) . ?
N3 N4 1.358(3) . ?
N3 B 1.571(4) . ?
N4 C5 1.336(4) . ?
N5 C11 1.348(4) . ?
N5 N6 1.367(3) . ?
N5 B 1.568(4) . ?
N6 C9 1.333(4) . ?
N7 C14 1.345(4) . ?
N7 C21 1.468(4) . ?
N8 C20 1.348(4) . ?
N8 C28 1.467(4) . ?
B C13 1.586(5) . ?
C1 C2 1.389(4) . ?
C1 C4 1.486(4) . ?
C2 C3 1.371(5) . ?
C2 H2 0.9500 . ?
C3 H3 0.9500 . ?
C4 F3 1.335(4) . ?
C4 F2 1.336(4) . ?
C4 F1 1.339(4) . ?
C5 C6 1.390(4) . ?
C5 C8 1.485(4) . ?
C6 C7 1.376(5) . ?
C6 H6 0.9500 . ?
C7 H7 0.9500 . ?
C8 F4 1.330(4) . ?
C8 F6 1.332(4) . ?
C8 F5 1.335(4) . ?
C9 C10 1.393(4) . ?
C9 C12 1.482(4) . ?
C10 C11 1.367(4) . ?
C10 H10 0.9500 . ?
C11 H11 0.9500 . ?
C12 F9 1.335(3) . ?
C12 F7 1.338(3) . ?
C12 F8 1.349(3) . ?
C13 H13A 0.9800 . ?
C13 H13B 0.9800 . ?
C13 H13C 0.9800 . ?
C14 C15 1.412(4) . ?
C14 C20 1.478(4) . ?
C15 C16 1.380(5) . ?
C15 H15 0.9500 . ?
C16 C17 1.381(5) . ?
C16 H16 0.9500 . ?
C17 C18 1.378(5) . ?
C17 H17 0.9500 . ?
C18 C19 1.390(4) . ?
C18 H18 0.9500 . ?
C19 C20 1.410(4) . ?
C19 H19 0.9500 . ?
C21 C22 1.524(4) . ?
C21 H21A 0.9900 . ?
C21 H21B 0.9900 . ?
C22 C23 1.384(4) . ?
C22 C27 1.386(4) . ?
C23 C24 1.390(4) . ?
C23 H23 0.9500 . ?
C24 C25 1.382(5) . ?
C24 H24 0.9500 . ?
C25 C26 1.373(5) . ?
C25 H25 0.9500 . ?
C26 C27 1.383(5) . ?
C26 H26 0.9500 . ?
C27 H27 0.9500 . ?
C28 C29 1.517(4) . ?
C28 H28A 0.9900 . ?
C28 H28B 0.9900 . ?
C29 C30 1.391(4) . ?
C29 C34 1.394(4) . ?
C30 C31 1.383(4) . ?
C30 H30 0.9500 . ?
C31 C32 1.385(4) . ?
C31 H31 0.9500 . ?
C32 C33 1.385(5) . ?
C32 H32 0.9500 . ?
C33 C34 1.384(4) . ?
C33 H33 0.9500 . ?
C34 H34 0.9500 . ?
C35 C36 1.383(5) . ?
C35 C40 1.394(5) . ?
C35 C41 1.498(5) . ?
C36 C37 1.390(6) . ?
C36 H36 0.9500 . ?
C37 C38 1.376(6) . ?
C37 H37 0.9500 . ?
C38 C39 1.387(6) . ?
C38 H38 0.9500 . ?
C39 C40 1.373(5) . ?
C39 H39 0.9500 . ?
C40 H40 0.9500 . ?
C41 H41A 0.9800 . ?
C41 H41B 0.9800 . ?
C41 H41C 0.9800 . ?
